data_7011639
loop_
_publ_author_name
'Gibson, Vernon C.'
'Tomov, Atanas'
'Wass, Duncan F.'
'White, Andrew J. P.'
'Williams, David J.'

_publ_section_title
;
 Ethylene polymerisation by a copper catalyst bearing \a-diimine
 ligands
;
_journal_issue 11
_journal_name_full 'Journal of the Chemical Society, Dalton Transactions'
_journal_page_first 2261
_journal_paper_doi 10.1039/b202386e
_journal_year 2002
_chemical_formula_sum 'C40 H32 Cl2 Cu N2'
_chemical_formula_weight 675.12
_chemical_name_systematic
; 
? 
;
_space_group_IT_number 14
_symmetry_cell_setting monoclinic
_symmetry_space_group_name_Hall '-P 2ybc'
_symmetry_space_group_name_H-M 'P 1 21/c 1'
_atom_sites_solution_hydrogens geom
_atom_sites_solution_primary direct
_atom_sites_solution_secondary difmap
_audit_creation_method SHELXL
_cell_angle_alpha 90.00
_cell_angle_beta 92.238(6)
_cell_angle_gamma 90.00
_cell_formula_units_Z 4
_cell_length_a 11.3714(3)
_cell_length_b 14.5373(7)
_cell_length_c 20.1934(9)
_cell_measurement_reflns_used 26
_cell_measurement_temperature 293(2)
_cell_measurement_theta_max 24.95
_cell_measurement_theta_min 10.96
_cell_volume 3335.6(2)
_computing_cell_refinement 'Siemens XSCANS'
_computing_data_collection 'Siemens XSCANS'
_computing_data_reduction 'Siemens SHELXTL'
_computing_molecular_graphics 'Siemens SHELXTL'
_computing_publication_material 'Siemens SHELXTL'
_computing_structure_refinement 'SHELXL-93 (Sheldrick, 1993)'
_computing_structure_solution 'SHELXS-86 (Sheldrick, 1990)'
_diffrn_ambient_temperature 293(2)
_diffrn_measurement_device 'Siemens P4'
_diffrn_measurement_method '\w scans'
_diffrn_radiation_monochromator graphite
_diffrn_radiation_source 'fine-focus sealed tube'
_diffrn_radiation_type CuK\a
_diffrn_radiation_wavelength 1.54178
_diffrn_reflns_av_R_equivalents 0.0196
_diffrn_reflns_av_sigmaI/netI 0.0418
_diffrn_reflns_limit_h_max 12
_diffrn_reflns_limit_h_min 0
_diffrn_reflns_limit_k_max 0
_diffrn_reflns_limit_k_min -16
_diffrn_reflns_limit_l_max 22
_diffrn_reflns_limit_l_min -22
_diffrn_reflns_number 5242
_diffrn_reflns_theta_max 60.00
_diffrn_reflns_theta_min 3.75
_diffrn_standards_interval_count 97
_diffrn_standards_number 3
_exptl_absorpt_coefficient_mu 2.628
_exptl_absorpt_correction_type none
_exptl_crystal_colour Green
_exptl_crystal_density_diffrn 1.344
_exptl_crystal_description 'prismatic needles'
_exptl_crystal_F_000 1396
_exptl_crystal_size_max 0.67
_exptl_crystal_size_mid 0.20
_exptl_crystal_size_min 0.17
_refine_diff_density_max 0.344
_refine_diff_density_min -0.431
_refine_diff_density_rms 0.055
_refine_ls_extinction_coef 0.00045(6)
_refine_ls_extinction_expression Fc^*^=kFc[1+0.001xFc^2^\l^3^/sin(2\q)]^-1/4^
_refine_ls_extinction_method SHELXL
_refine_ls_goodness_of_fit_all 1.023
_refine_ls_goodness_of_fit_obs 1.072
_refine_ls_matrix_type full
_refine_ls_number_parameters 359
_refine_ls_number_reflns 4677
_refine_ls_number_restraints 0
_refine_ls_restrained_S_all 1.096
_refine_ls_restrained_S_obs 1.072
_refine_ls_R_factor_all 0.0596
_refine_ls_R_factor_obs 0.0421
_refine_ls_shift/esd_max 0.000
_refine_ls_shift/esd_mean 0.000
_refine_ls_structure_factor_coef Fsqd
_refine_ls_weighting_details 'w=1/[\s^2^(Fo^2^)+(0.0535P)^2^+1.1510P] where P=(Fo^2^+2Fc^2^)/3'
_refine_ls_weighting_scheme calc
_refine_ls_wR_factor_all 0.1134
_refine_ls_wR_factor_obs 0.0975
_reflns_number_observed 3907
_reflns_number_total 4961
_reflns_observed_criterion >2sigma(I)
_cod_data_source_file b202386e.txt
_cod_data_source_block VG0159
_cod_depositor_comments
;
The following automatic conversions were performed:
'_symmetry_cell_setting' value 'Monoclinic' changed to 'monoclinic'
according to '/home/saulius/struct/CIF-dictionaries/cif_core.dic'
dictionary named 'cif_core.dic' version 2.4.1 from 2010-06-29.

Automatic conversion script
Id: cif_fix_enum 1527 2010-12-29 10:47:43Z saulius 

The following automatic conversions were performed:

'_refine_ls_weighting_scheme' value 'calc
w=1/[\s^2^(Fo^2^)+(0.0535P)^2^+1.1510P] where P=(Fo^2^+2Fc^2^)/3' was
changed to 'calc'. New tag '_refine_ls_weighting_details' was
created. The value of the new tag was set to
'w=1/[\s^2^(Fo^2^)+(0.0535P)^2^+1.1510P] where P=(Fo^2^+2Fc^2^)/3'.

Automatic conversion script
Id: cif_fix_values 3143 2015-03-26 13:38:13Z robertas 
;
_cod_original_sg_symbol_H-M P21/c
_cod_original_formula_sum 'C40 H32 N2 Cl2 Cu'
_cod_database_code 7011639

loop_
_symmetry_equiv_pos_as_xyz
'x, y, z'
'-x, y+1/2, -z+1/2'
'-x, -y, -z'
'x, -y-1/2, z-1/2'

loop_
_atom_site_aniso_label
_atom_site_aniso_U_11
_atom_site_aniso_U_22
_atom_site_aniso_U_33
_atom_site_aniso_U_23
_atom_site_aniso_U_13
_atom_site_aniso_U_12
Cu 0.0283(2) 0.0223(2) 0.0395(3) -0.0010(2) 0.0038(2) 0.0006(2)
Cl1 0.0510(5) 0.0274(4) 0.0598(5) 0.0078(3) 0.0051(4) 0.0048(3)
Cl2 0.0290(4) 0.0357(4) 0.0633(5) 0.0009(4) -0.0004(3) -0.0027(3)
N1 0.0268(11) 0.0262(12) 0.0290(12) -0.0015(10) 0.0005(9) 0.0038(10)
C1 0.0266(14) 0.031(2) 0.0240(14) 0.0001(12) 0.0000(11) 0.0016(12)
N2 0.0268(12) 0.0246(12) 0.0264(12) -0.0016(9) 0.0008(10) 0.0010(10)
C2 0.0286(14) 0.0258(14) 0.0266(14) -0.0020(11) -0.0031(12) 0.0011(12)
C3 0.043(2) 0.032(2) 0.044(2) 0.0042(13) 0.0141(15) -0.0015(14)
C4 0.040(2) 0.031(2) 0.057(2) -0.0118(15) 0.008(2) -0.0090(14)
C5 0.0305(15) 0.0275(14) 0.0275(14) 0.0011(11) 0.0060(12) 0.0030(12)
C6 0.0298(15) 0.0302(15) 0.0301(15) -0.0003(12) 0.0048(12) 0.0029(12)
C7 0.037(2) 0.039(2) 0.040(2) 0.0053(14) 0.0065(14) 0.0117(14)
C8 0.052(2) 0.033(2) 0.042(2) -0.0020(14) 0.012(2) 0.0125(15)
C9 0.054(2) 0.032(2) 0.034(2) -0.0062(13) 0.0068(15) 0.0065(15)
C10 0.037(2) 0.0283(15) 0.033(2) -0.0028(12) 0.0082(13) 0.0007(13)
C11 0.033(2) 0.039(2) 0.040(2) -0.0012(14) 0.0021(13) 0.0039(13)
C12 0.048(2) 0.049(2) 0.044(2) -0.012(2) 0.002(2) 0.008(2)
C13 0.049(2) 0.043(2) 0.058(2) -0.014(2) -0.009(2) -0.003(2)
C14 0.037(2) 0.046(2) 0.059(2) 0.001(2) -0.001(2) -0.007(2)
C15 0.035(2) 0.046(2) 0.042(2) 0.0046(15) 0.0043(14) -0.0010(14)
C16 0.0312(15) 0.033(2) 0.036(2) 0.0027(13) -0.0019(12) 0.0058(13)
C17 0.047(2) 0.039(2) 0.037(2) -0.0050(14) 0.0007(14) 0.0044(15)
C18 0.056(2) 0.060(2) 0.040(2) 0.001(2) -0.006(2) 0.013(2)
C19 0.048(2) 0.078(3) 0.055(2) -0.010(2) -0.014(2) 0.003(2)
C20 0.055(2) 0.067(3) 0.068(3) -0.010(2) -0.012(2) -0.019(2)
C21 0.054(2) 0.042(2) 0.053(2) -0.003(2) 0.000(2) -0.008(2)
C22 0.041(2) 0.036(2) 0.0267(15) -0.0065(12) 0.0034(13) 0.0001(14)
C23 0.0288(14) 0.0217(13) 0.0263(14) -0.0048(11) 0.0020(11) -0.0015(11)
C24 0.0320(15) 0.0262(14) 0.0296(15) -0.0030(12) 0.0016(12) 0.0014(12)
C25 0.036(2) 0.032(2) 0.042(2) -0.0015(13) 0.0036(14) 0.0090(13)
C26 0.035(2) 0.037(2) 0.038(2) -0.0075(14) 0.0099(13) 0.0053(14)
C27 0.036(2) 0.036(2) 0.0294(15) -0.0043(13) 0.0051(13) -0.0029(13)
C28 0.0312(14) 0.0270(14) 0.0301(15) -0.0032(12) 0.0024(12) -0.0020(12)
C29 0.049(2) 0.033(2) 0.034(2) -0.0030(13) -0.0007(14) -0.0012(14)
C30 0.071(3) 0.054(2) 0.033(2) -0.007(2) 0.001(2) -0.002(2)
C31 0.079(3) 0.058(2) 0.033(2) 0.009(2) 0.008(2) -0.003(2)
C32 0.081(3) 0.037(2) 0.043(2) 0.009(2) 0.000(2) -0.005(2)
C33 0.061(2) 0.032(2) 0.036(2) 0.0016(14) 0.002(2) 0.002(2)
C34 0.034(2) 0.031(2) 0.031(2) 0.0004(12) -0.0009(12) 0.0056(12)
C35 0.061(2) 0.041(2) 0.052(2) 0.008(2) 0.006(2) -0.003(2)
C36 0.096(4) 0.047(2) 0.074(3) 0.024(2) 0.017(3) -0.001(2)
C37 0.111(4) 0.060(3) 0.063(3) 0.031(2) 0.017(3) 0.031(3)
C38 0.066(3) 0.076(3) 0.056(2) 0.020(2) 0.003(2) 0.032(2)
C39 0.046(2) 0.048(2) 0.041(2) 0.008(2) 0.005(2) 0.010(2)
C40 0.044(2) 0.030(2) 0.0282(15) 0.0009(12) 0.0048(13) 0.0029(13)

loop_
_atom_site_label
_atom_site_type_symbol
_atom_site_fract_x
_atom_site_fract_y
_atom_site_fract_z
_atom_site_U_iso_or_equiv
_atom_site_thermal_displace_type
_atom_site_occupancy
_atom_site_calc_flag
_atom_site_refinement_flags
_atom_site_disorder_group
Cu Cu 0.26416(4) 0.49276(3) 0.19391(2) 0.02998(14) Uani 1 d . .
Cl1 Cl 0.29839(8) 0.35079(5) 0.22577(5) 0.0460(2) Uani 1 d . .
Cl2 Cl 0.07374(6) 0.49530(5) 0.17016(4) 0.0427(2) Uani 1 d . .
N1 N 0.4236(2) 0.5202(2) 0.15565(12) 0.0273(5) Uani 1 d . .
C1 C 0.4516(2) 0.6056(2) 0.15585(14) 0.0273(6) Uani 1 d . .
N2 N 0.2780(2) 0.6289(2) 0.21359(12) 0.0259(5) Uani 1 d . .
C2 C 0.3717(2) 0.6673(2) 0.19324(14) 0.0271(6) Uani 1 d . .
C3 C 0.5524(3) 0.6476(2) 0.1213(2) 0.0393(7) Uani 1 d . .
H3A H 0.6109(3) 0.6680(2) 0.1535(2) 0.059 Uiso 1 d R .
H3B H 0.5247(3) 0.6991(2) 0.0953(2) 0.059 Uiso 1 d R .
H3C H 0.5861(3) 0.6027(2) 0.0928(2) 0.059 Uiso 1 d R .
C4 C 0.4102(3) 0.7640(2) 0.2072(2) 0.0425(8) Uani 1 d . .
H4A H 0.4064(3) 0.7989(2) 0.1668(2) 0.064 Uiso 1 d R .
H4B H 0.4897(3) 0.7638(2) 0.2251(2) 0.064 Uiso 1 d R .
H4C H 0.3594(3) 0.7913(2) 0.2386(2) 0.064 Uiso 1 d R .
C5 C 0.4974(3) 0.4494(2) 0.13081(14) 0.0284(6) Uani 1 d . .
C6 C 0.6107(3) 0.4354(2) 0.16015(15) 0.0299(6) Uani 1 d . .
C7 C 0.6760(3) 0.3602(2) 0.1387(2) 0.0386(7) Uani 1 d . .
H7A H 0.7518(3) 0.3508(2) 0.1565(2) 0.046 Uiso 1 calc R .
C8 C 0.6305(3) 0.3002(2) 0.0921(2) 0.0421(8) Uani 1 d . .
H8A H 0.6747(3) 0.2501(2) 0.0790(2) 0.051 Uiso 1 calc R .
C9 C 0.5190(3) 0.3143(2) 0.0647(2) 0.0398(7) Uani 1 d . .
H9A H 0.4888(3) 0.2726(2) 0.0335(2) 0.048 Uiso 1 calc R .
C10 C 0.4504(3) 0.3891(2) 0.08240(15) 0.0324(6) Uani 1 d . .
C11 C 0.60098(14) 0.51850(15) 0.26914(10) 0.0374(7) Uani 1 d G .
H11A H 0.52667(14) 0.49373(15) 0.27490(10) 0.045 Uiso 1 calc R .
C12 C 0.6500(2) 0.5786(2) 0.31612(9) 0.0470(8) Uani 1 d G .
H12A H 0.6085(2) 0.5940(2) 0.35332(11) 0.056 Uiso 1 calc R .
C13 C 0.7611(2) 0.6156(2) 0.30752(10) 0.0502(9) Uani 1 d G .
H13A H 0.7939(3) 0.6558(2) 0.33895(14) 0.060 Uiso 1 calc R .
C14 C 0.82311(15) 0.5925(2) 0.25192(12) 0.0478(8) Uani 1 d G .
H14A H 0.8974(2) 0.6173(2) 0.2462(2) 0.057 Uiso 1 calc R .
C15 C 0.7741(2) 0.5325(2) 0.20494(9) 0.0410(7) Uani 1 d G .
H15A H 0.8156(2) 0.5171(2) 0.16774(11) 0.049 Uiso 1 calc R .
C16 C 0.6630(2) 0.49545(13) 0.21354(9) 0.0335(6) Uani 1 d G .
C17 C 0.2992(2) 0.48509(12) 0.01987(11) 0.0411(7) Uani 1 d G .
H17A H 0.3493(2) 0.53559(12) 0.02357(11) 0.049 Uiso 1 calc R .
C18 C 0.1920(2) 0.49268(14) -0.01516(12) 0.0521(9) Uani 1 d G .
H18A H 0.1703(3) 0.5483(2) -0.0349(2) 0.062 Uiso 1 calc R .
C19 C 0.1172(2) 0.4172(2) -0.02069(13) 0.0608(11) Uani 1 d G .
H19A H 0.0455(2) 0.4223(3) -0.0441(2) 0.073 Uiso 1 calc R .
C20 C 0.1497(2) 0.3341(2) 0.00880(14) 0.0640(11) Uani 1 d G .
H20A H 0.0997(3) 0.2836(2) 0.0051(2) 0.077 Uiso 1 calc R .
C21 C 0.2569(2) 0.32654(12) 0.04383(12) 0.0498(9) Uani 1 d G .
H21A H 0.2786(3) 0.27096(14) 0.0636(2) 0.060 Uiso 1 calc R .
C22 C 0.3317(2) 0.40202(14) 0.04936(10) 0.0347(7) Uani 1 d G .
C23 C 0.1895(2) 0.6779(2) 0.24793(14) 0.0256(6) Uani 1 d . .
C24 C 0.1292(3) 0.7528(2) 0.21835(15) 0.0293(6) Uani 1 d . .
C25 C 0.0439(3) 0.7971(2) 0.2548(2) 0.0364(7) Uani 1 d . .
H25A H 0.0044(3) 0.8477(2) 0.2365(2) 0.044 Uiso 1 calc R .
C26 C 0.0170(3) 0.7672(2) 0.3174(2) 0.0368(7) Uani 1 d . .
H26A H -0.0386(3) 0.7985(2) 0.3413(2) 0.044 Uiso 1 calc R .
C27 C 0.0724(3) 0.6913(2) 0.3441(2) 0.0336(7) Uani 1 d . .
H27A H 0.0517(3) 0.6705(2) 0.3857(2) 0.040 Uiso 1 calc R .
C28 C 0.1590(3) 0.6444(2) 0.31053(15) 0.0294(6) Uani 1 d . .
C29 C 0.1461(2) 0.72631(10) 0.09625(10) 0.0387(7) Uani 1 d G .
H29A H 0.1333(2) 0.66386(10) 0.10287(10) 0.046 Uiso 1 calc R .
C30 C 0.1625(2) 0.75961(14) 0.03274(8) 0.0529(9) Uani 1 d G .
H30A H 0.1605(4) 0.7194(2) -0.00313(10) 0.064 Uiso 1 calc R .
C31 C 0.1817(3) 0.8529(2) 0.02285(8) 0.0565(10) Uani 1 d G .
H31A H 0.1926(4) 0.8752(2) -0.01964(9) 0.068 Uiso 1 calc R .
C32 C 0.1845(3) 0.91298(11) 0.07646(10) 0.0537(10) Uani 1 d G .
H32A H 0.1974(4) 0.97543(12) 0.06984(15) 0.064 Uiso 1 calc R .
C33 C 0.1682(2) 0.87968(12) 0.13997(9) 0.0428(8) Uani 1 d G .
H33A H 0.1702(3) 0.9198(2) 0.17584(11) 0.051 Uiso 1 calc R .
C34 C 0.1490(2) 0.78635(13) 0.14987(7) 0.0322(6) Uani 1 d G .
C35 C 0.1368(2) 0.4913(2) 0.36137(13) 0.0514(9) Uani 1 d G .
H35A H 0.0566(2) 0.4955(2) 0.35082(13) 0.062 Uiso 1 calc R .
C36 C 0.1810(3) 0.4155(2) 0.3961(2) 0.0721(13) Uani 1 d G .
H36A H 0.1304(3) 0.3690(2) 0.4089(2) 0.086 Uiso 1 calc R .
C37 C 0.3008(3) 0.4092(2) 0.41191(15) 0.078(2) Uani 1 d G .
H37A H 0.3304(4) 0.3584(2) 0.4352(2) 0.093 Uiso 1 calc R .
C38 C 0.3764(2) 0.4786(2) 0.39291(14) 0.0662(12) Uani 1 d G .
H38A H 0.4566(2) 0.4744(3) 0.4035(2) 0.079 Uiso 1 calc R .
C39 C 0.3322(2) 0.5544(2) 0.35814(12) 0.0448(8) Uani 1 d G .
H39A H 0.3828(2) 0.6009(2) 0.3454(2) 0.054 Uiso 1 calc R .
C40 C 0.2124(2) 0.56075(13) 0.34237(11) 0.0341(7) Uani 1 d G .

loop_
_atom_type_symbol
_atom_type_description
_atom_type_scat_dispersion_real
_atom_type_scat_dispersion_imag
_atom_type_scat_source
C C 0.0181 0.0091 'International Tables Vol C Tables 4.2.6.8 and 6.1.1.4'
H H 0.0000 0.0000 'International Tables Vol C Tables 4.2.6.8 and 6.1.1.4'
N N 0.0311 0.0180 'International Tables Vol C Tables 4.2.6.8 and 6.1.1.4'
Cl Cl 0.3639 0.7018 'International Tables Vol C Tables 4.2.6.8 and 6.1.1.4'
Cu Cu -1.9646 0.5888 'International Tables Vol C Tables 4.2.6.8 and 6.1.1.4'

loop_
_geom_angle_atom_site_label_1
_geom_angle_atom_site_label_2
_geom_angle_atom_site_label_3
_geom_angle
_geom_angle_site_symmetry_1
_geom_angle_site_symmetry_3
_geom_angle_publ_flag
N2 Cu N1 79.60(9) . . ?
N2 Cu Cl1 148.38(7) . . ?
N1 Cu Cl1 98.34(7) . . ?
N2 Cu Cl2 95.45(7) . . ?
N1 Cu Cl2 142.84(7) . . ?
Cl1 Cu Cl2 103.99(4) . . ?
C1 N1 C5 123.3(3) . . ?
C1 N1 Cu 114.4(2) . . ?
C5 N1 Cu 122.4(2) . . ?
N1 C1 C3 126.1(3) . . ?
N1 C1 C2 115.1(3) . . ?
C3 C1 C2 118.8(3) . . ?
C2 N2 C23 123.1(2) . . ?
C2 N2 Cu 114.9(2) . . ?
C23 N2 Cu 122.0(2) . . ?
N2 C2 C4 126.0(3) . . ?
N2 C2 C1 115.3(3) . . ?
C4 C2 C1 118.5(3) . . ?
C10 C5 C6 121.3(3) . . ?
C10 C5 N1 118.7(3) . . ?
C6 C5 N1 119.7(3) . . ?
C7 C6 C5 118.0(3) . . ?
C7 C6 C16 118.6(3) . . ?
C5 C6 C16 123.4(3) . . ?
C8 C7 C6 121.2(3) . . ?
C7 C8 C9 119.9(3) . . ?
C8 C9 C10 121.8(3) . . ?
C9 C10 C5 117.7(3) . . ?
C9 C10 C22 119.2(3) . . ?
C5 C10 C22 123.1(3) . . ?
C12 C11 C16 120.0 . . ?
C13 C12 C11 120.0 . . ?
C14 C13 C12 120.0 . . ?
C15 C14 C13 120.0 . . ?
C14 C15 C16 120.0 . . ?
C15 C16 C11 120.0 . . ?
C15 C16 C6 118.3(2) . . ?
C11 C16 C6 121.6(2) . . ?
C18 C17 C22 120.0 . . ?
C19 C18 C17 120.0 . . ?
C18 C19 C20 120.0 . . ?
C21 C20 C19 120.0 . . ?
C20 C21 C22 120.0 . . ?
C21 C22 C17 120.0 . . ?
C21 C22 C10 118.4(2) . . ?
C17 C22 C10 121.4(2) . . ?
C24 C23 C28 121.0(3) . . ?
C24 C23 N2 121.2(2) . . ?
C28 C23 N2 117.6(2) . . ?
C25 C24 C23 118.1(3) . . ?
C25 C24 C34 118.1(3) . . ?
C23 C24 C34 123.9(2) . . ?
C26 C25 C24 121.3(3) . . ?
C27 C26 C25 119.9(3) . . ?
C26 C27 C28 121.6(3) . . ?
C27 C28 C23 118.0(3) . . ?
C27 C28 C40 118.1(3) . . ?
C23 C28 C40 123.8(3) . . ?
C30 C29 C34 120.0 . . ?
C31 C30 C29 120.0 . . ?
C30 C31 C32 120.0 . . ?
C33 C32 C31 120.0 . . ?
C34 C33 C32 120.0 . . ?
C33 C34 C29 120.0 . . ?
C33 C34 C24 118.8(2) . . ?
C29 C34 C24 121.2(2) . . ?
C36 C35 C40 120.0 . . ?
C37 C36 C35 120.0 . . ?
C38 C37 C36 120.0 . . ?
C37 C38 C39 120.0 . . ?
C40 C39 C38 120.0 . . ?
C39 C40 C35 120.0 . . ?
C39 C40 C28 122.1(2) . . ?
C35 C40 C28 117.7(2) . . ?

loop_
_geom_bond_atom_site_label_1
_geom_bond_atom_site_label_2
_geom_bond_distance
_geom_bond_site_symmetry_2
_geom_bond_publ_flag
Cu N2 2.024(2) . ?
Cu N1 2.038(2) . ?
Cu Cl1 2.1922(9) . ?
Cu Cl2 2.1997(9) . ?
N1 C1 1.282(4) . ?
N1 C5 1.431(4) . ?
C1 C3 1.495(4) . ?
C1 C2 1.501(4) . ?
N2 C2 1.284(4) . ?
N2 C23 1.434(4) . ?
C2 C4 1.497(4) . ?
C5 C10 1.404(4) . ?
C5 C6 1.412(4) . ?
C6 C7 1.399(4) . ?
C6 C16 1.493(3) . ?
C7 C8 1.370(5) . ?
C8 C9 1.379(5) . ?
C9 C10 1.394(4) . ?
C10 C22 1.494(4) . ?
C11 C12 1.39 . ?
C11 C16 1.39 . ?
C12 C13 1.39 . ?
C13 C14 1.39 . ?
C14 C15 1.39 . ?
C15 C16 1.39 . ?
C17 C18 1.39 . ?
C17 C22 1.39 . ?
C18 C19 1.39 . ?
C19 C20 1.39 . ?
C20 C21 1.39 . ?
C21 C22 1.39 . ?
C23 C24 1.408(4) . ?
C23 C28 1.411(4) . ?
C24 C25 1.397(4) . ?
C24 C34 1.492(3) . ?
C25 C26 1.382(5) . ?
C26 C27 1.372(5) . ?
C27 C28 1.395(4) . ?
C28 C40 1.493(3) . ?
C29 C30 1.39 . ?
C29 C34 1.39 . ?
C30 C31 1.39 . ?
C31 C32 1.39 . ?
C32 C33 1.39 . ?
C33 C34 1.39 . ?
C35 C36 1.39 . ?
C35 C40 1.39 . ?
C36 C37 1.39 . ?
C37 C38 1.39 . ?
C38 C39 1.39 . ?
C39 C40 1.39 . ?
